data_2235071
loop_
_publ_author_name
'El-Brollosy, Nasser R.'
'Attia, Mohamed I.'
'El-Emam, Ali A.'
'Ng, Seik Weng'
'Tiekink, Edward R. T.'

_publ_section_title
;
 6-Methyl-1-({[(2<i>E</i>)-2-methyl-3-phenylprop-2-en-1-yl]oxy}methyl)-1,2,3,4-tetrahydroquinazoline-2,4-dione
;
_journal_coeditor_code HG5224
_journal_issue 6
_journal_name_full 'Acta Crystallographica Section E'
_journal_page_first o1768
_journal_page_last o1769
_journal_paper_doi 10.1107/S1600536812020429
_journal_volume 68
_journal_year 2012
_chemical_formula_iupac 'C20 H20 N2 O3'
_chemical_formula_moiety 'C20 H20 N2 O3'
_chemical_formula_sum 'C20 H20 N2 O3'
_chemical_formula_weight 336.38
_chemical_name_systematic
;
6-Methyl-1-({[(2<i>E</i>)-2-methyl-3-phenylprop-2-en-1-yl]oxy}methyl)-
1,2,3,4-tetrahydroquinazoline-2,4-dione
;
_space_group_IT_number 14
_symmetry_cell_setting monoclinic
_symmetry_space_group_name_Hall '-P 2ybc'
_symmetry_space_group_name_H-M 'P 1 21/c 1'
_atom_sites_solution_hydrogens geom
_atom_sites_solution_primary direct
_atom_sites_solution_secondary difmap
_audit_creation_method SHELXL-97
_cell_angle_alpha 90.00
_cell_angle_beta 102.606(5)
_cell_angle_gamma 90.00
_cell_formula_units_Z 4
_cell_length_a 16.2352(8)
_cell_length_b 13.6934(6)
_cell_length_c 7.8900(4)
_cell_measurement_reflns_used 4710
_cell_measurement_temperature 100(2)
_cell_measurement_theta_max 27.5015
_cell_measurement_theta_min 2.5659
_cell_volume 1711.78(15)
_computing_cell_refinement 'CrysAlis PRO (Agilent, 2011)'
_computing_data_collection 'CrysAlis PRO (Agilent, 2011)'
_computing_data_reduction 'CrysAlis PRO (Agilent, 2011)'
_computing_molecular_graphics
;
ORTEP-3 (Farrugia, 1997) and DIAMOND (Brandenburg, 2006)
;
_computing_publication_material 'publCIF (Westrip, 2010)'
_computing_structure_refinement 'SHELXL97 (Sheldrick, 2008)'
_computing_structure_solution 'SHELXS97 (Sheldrick, 2008)'
_diffrn_ambient_temperature 100(2)
_diffrn_detector_area_resol_mean 10.4041
_diffrn_measured_fraction_theta_full 0.999
_diffrn_measured_fraction_theta_max 0.999
_diffrn_measurement_device_type 'Agilent SuperNova Dual diffractometer with an Atlas detector'
_diffrn_measurement_method '\w scan'
_diffrn_radiation_monochromator Mirror
_diffrn_radiation_source 'SuperNova (Mo) X-ray Source'
_diffrn_radiation_type MoK\a
_diffrn_radiation_wavelength 0.71073
_diffrn_reflns_av_R_equivalents 0.0479
_diffrn_reflns_av_sigmaI/netI 0.0459
_diffrn_reflns_limit_h_max 20
_diffrn_reflns_limit_h_min -21
_diffrn_reflns_limit_k_max 17
_diffrn_reflns_limit_k_min -17
_diffrn_reflns_limit_l_max 8
_diffrn_reflns_limit_l_min -10
_diffrn_reflns_number 13993
_diffrn_reflns_theta_full 27.56
_diffrn_reflns_theta_max 27.56
_diffrn_reflns_theta_min 2.57
_diffrn_standards_decay_% 0
_diffrn_standards_interval_count 0
_diffrn_standards_interval_time 0
_diffrn_standards_number 0
_exptl_absorpt_coefficient_mu 0.089
_exptl_absorpt_correction_T_max 1.00000
_exptl_absorpt_correction_T_min 0.52183
_exptl_absorpt_correction_type multi-scan
_exptl_absorpt_process_details '(CrysAlis PRO; Agilent, 2011)'
_exptl_crystal_colour colourless
_exptl_crystal_density_diffrn 1.305
_exptl_crystal_density_method 'not measured'
_exptl_crystal_description prism
_exptl_crystal_F_000 712
_exptl_crystal_size_max 0.40
_exptl_crystal_size_mid 0.20
_exptl_crystal_size_min 0.10
_refine_diff_density_max 0.283
_refine_diff_density_min -0.250
_refine_ls_extinction_method none
_refine_ls_goodness_of_fit_ref 1.017
_refine_ls_hydrogen_treatment mixed
_refine_ls_matrix_type full
_refine_ls_number_parameters 232
_refine_ls_number_reflns 3965
_refine_ls_number_restraints 0
_refine_ls_restrained_S_all 1.017
_refine_ls_R_factor_all 0.0644
_refine_ls_R_factor_gt 0.0463
_refine_ls_shift/su_max 0.000
_refine_ls_shift/su_mean 0.000
_refine_ls_structure_factor_coef Fsqd
_refine_ls_weighting_details 'calc w=1/[\s^2^(Fo^2^)+(0.0571P)^2^+0.6389P] where P=(Fo^2^+2Fc^2^)/3'
_refine_ls_weighting_scheme calc
_refine_ls_wR_factor_gt 0.1149
_refine_ls_wR_factor_ref 0.1286
_reflns_number_gt 3067
_reflns_number_total 3965
_reflns_threshold_expression I>2\s(I)
_cod_data_source_file hg5224.cif
_cod_data_source_block I
_cod_original_cell_volume 1711.78(14)
_cod_original_sg_symbol_H-M 'P 21/c'
_cod_database_code 2235071
_cod_database_fobs_code 2235071

loop_
_symmetry_equiv_pos_as_xyz
'x, y, z'
'-x, y+1/2, -z+1/2'
'-x, -y, -z'
'x, -y-1/2, z-1/2'

loop_
_atom_site_type_symbol
_atom_site_label
_atom_site_fract_x
_atom_site_fract_y
_atom_site_fract_z
_atom_site_U_iso_or_equiv
_atom_site_adp_type
_atom_site_calc_flag
_atom_site_refinement_flags
_atom_site_occupancy
_atom_site_symmetry_multiplicity
O O1 0.51870(7) 0.31276(7) 0.15509(14) 0.0230(3) Uani d . 1 1
O O2 0.55774(7) 0.59676(8) 0.45728(13) 0.0209(2) Uani d . 1 1
O O3 0.72545(6) 0.70049(7) 0.27942(13) 0.0190(2) Uani d . 1 1
N N1 0.53851(8) 0.45651(9) 0.30019(16) 0.0180(3) Uani d . 1 1
H H1n 0.5078(12) 0.4335(14) 0.379(2) 0.030(5) Uiso d . 1 1
N N2 0.60917(7) 0.58944(9) 0.21014(16) 0.0162(3) Uani d . 1 1
C C1 0.54810(9) 0.39555(10) 0.16689(19) 0.0174(3) Uani d . 1 1
C C2 0.56805(9) 0.55065(10) 0.32956(18) 0.0169(3) Uani d . 1 1
C C3 0.62603(9) 0.53339(11) 0.07198(18) 0.0163(3) Uani d . 1 1
C C4 0.67248(9) 0.57169(11) -0.04270(19) 0.0186(3) Uani d . 1 1
H H4 0.6932 0.6367 -0.0284 0.022 Uiso calc R 1 1
C C5 0.68806(9) 0.51480(11) -0.17644(19) 0.0204(3) Uani d . 1 1
H H5 0.7198 0.5418 -0.2530 0.024 Uiso calc R 1 1
C C6 0.65885(9) 0.41867(11) -0.20352(19) 0.0202(3) Uani d . 1 1
C C7 0.61195(9) 0.38169(11) -0.09098(19) 0.0189(3) Uani d . 1 1
H H7 0.5901 0.3172 -0.1078 0.023 Uiso calc R 1 1
C C8 0.59609(9) 0.43757(11) 0.04694(18) 0.0169(3) Uani d . 1 1
C C9 0.67858(11) 0.35752(12) -0.3488(2) 0.0270(4) Uani d . 1 1
H H9A 0.6299 0.3162 -0.3977 0.041 Uiso calc R 1 1
H H9B 0.7277 0.3162 -0.3034 0.041 Uiso calc R 1 1
H H9C 0.6909 0.4004 -0.4396 0.041 Uiso calc R 1 1
C C10 0.63668(9) 0.69150(10) 0.23222(19) 0.0176(3) Uani d . 1 1
H H10A 0.6155 0.7272 0.1222 0.021 Uiso calc R 1 1
H H10B 0.6117 0.7221 0.3230 0.021 Uiso calc R 1 1
C C11 0.76134(9) 0.65578(11) 0.44431(19) 0.0201(3) Uani d . 1 1
H H11A 0.7536 0.5841 0.4354 0.024 Uiso calc R 1 1
H H11B 0.7321 0.6802 0.5336 0.024 Uiso calc R 1 1
C C12 0.85380(10) 0.67948(11) 0.49682(19) 0.0213(3) Uani d . 1 1
C C13 0.87568(10) 0.78634(12) 0.5069(2) 0.0258(4) Uani d . 1 1
H H13A 0.9351 0.7945 0.5650 0.039 Uiso calc R 1 1
H H13B 0.8399 0.8206 0.5729 0.039 Uiso calc R 1 1
H H13C 0.8663 0.8135 0.3893 0.039 Uiso calc R 1 1
C C14 0.90837(10) 0.60631(12) 0.5433(2) 0.0248(4) Uani d . 1 1
H H14 0.8855 0.5422 0.5298 0.030 Uiso calc R 1 1
C C15 1.00037(10) 0.61367(12) 0.6133(2) 0.0289(4) Uani d . 1 1
C C16 1.03668(12) 0.55823(14) 0.7593(3) 0.0376(4) Uani d . 1 1
H H16 1.0020 0.5168 0.8105 0.045 Uiso calc R 1 1
C C17 1.12270(13) 0.56292(15) 0.8303(3) 0.0468(5) Uani d . 1 1
H H17 1.1464 0.5257 0.9307 0.056 Uiso calc R 1 1
C C18 1.17373(12) 0.62174(16) 0.7550(3) 0.0481(6) Uani d . 1 1
H H18 1.2326 0.6249 0.8038 0.058 Uiso calc R 1 1
C C19 1.13958(12) 0.67605(15) 0.6089(3) 0.0430(5) Uani d . 1 1
H H19 1.1749 0.7163 0.5570 0.052 Uiso calc R 1 1
C C20 1.05311(11) 0.67162(14) 0.5379(3) 0.0342(4) Uani d . 1 1
H H20 1.0299 0.7086 0.4368 0.041 Uiso calc R 1 1

loop_
_atom_site_aniso_label
_atom_site_aniso_U_11
_atom_site_aniso_U_22
_atom_site_aniso_U_33
_atom_site_aniso_U_12
_atom_site_aniso_U_13
_atom_site_aniso_U_23
O1 0.0252(6) 0.0164(5) 0.0286(6) -0.0030(4) 0.0084(5) 0.0003(4)
O2 0.0243(6) 0.0206(5) 0.0193(6) -0.0032(4) 0.0079(4) -0.0011(4)
O3 0.0172(5) 0.0208(5) 0.0190(5) -0.0022(4) 0.0041(4) 0.0018(4)
N1 0.0191(6) 0.0181(6) 0.0180(6) -0.0017(5) 0.0064(5) 0.0020(5)
N2 0.0163(6) 0.0156(6) 0.0169(6) -0.0016(5) 0.0039(5) -0.0002(5)
C1 0.0152(7) 0.0171(7) 0.0190(7) 0.0009(6) 0.0021(5) 0.0021(6)
C2 0.0142(7) 0.0183(7) 0.0176(7) 0.0013(6) 0.0023(5) 0.0012(6)
C3 0.0138(7) 0.0174(7) 0.0165(7) 0.0019(6) 0.0005(5) 0.0006(5)
C4 0.0176(7) 0.0176(7) 0.0201(7) -0.0014(6) 0.0029(6) 0.0014(6)
C5 0.0178(7) 0.0246(8) 0.0192(7) 0.0016(6) 0.0050(6) 0.0035(6)
C6 0.0191(7) 0.0224(8) 0.0185(7) 0.0035(6) 0.0031(6) -0.0002(6)
C7 0.0179(7) 0.0175(7) 0.0195(7) 0.0010(6) 0.0003(6) 0.0008(6)
C8 0.0136(7) 0.0171(7) 0.0191(7) 0.0017(6) 0.0018(5) 0.0027(6)
C9 0.0333(9) 0.0248(8) 0.0247(8) 0.0034(7) 0.0103(7) -0.0021(7)
C10 0.0179(7) 0.0151(7) 0.0198(7) -0.0005(6) 0.0040(5) 0.0000(5)
C11 0.0205(8) 0.0209(8) 0.0191(7) 0.0008(6) 0.0050(6) 0.0018(6)
C12 0.0212(8) 0.0249(8) 0.0180(7) -0.0007(6) 0.0046(6) -0.0024(6)
C13 0.0207(8) 0.0237(8) 0.0321(9) -0.0002(7) 0.0039(6) -0.0027(7)
C14 0.0236(8) 0.0240(8) 0.0258(8) -0.0001(7) 0.0031(6) -0.0028(6)
C15 0.0240(9) 0.0244(8) 0.0356(10) 0.0048(7) 0.0008(7) -0.0077(7)
C16 0.0331(10) 0.0315(10) 0.0426(11) 0.0059(8) -0.0043(8) -0.0014(8)
C17 0.0359(11) 0.0375(11) 0.0555(13) 0.0104(9) -0.0148(9) -0.0033(9)
C18 0.0217(9) 0.0396(11) 0.0736(15) 0.0072(9) -0.0104(9) -0.0158(11)
C19 0.0239(9) 0.0392(11) 0.0642(14) -0.0002(8) 0.0057(9) -0.0135(10)
C20 0.0250(9) 0.0338(10) 0.0419(11) 0.0038(8) 0.0034(8) -0.0059(8)

loop_
_atom_type_symbol
_atom_type_description
_atom_type_scat_dispersion_real
_atom_type_scat_dispersion_imag
_atom_type_scat_source
C C 0.0033 0.0016 'International Tables Vol C Tables 4.2.6.8 and 6.1.1.4'
H H 0.0000 0.0000 'International Tables Vol C Tables 4.2.6.8 and 6.1.1.4'
N N 0.0061 0.0033 'International Tables Vol C Tables 4.2.6.8 and 6.1.1.4'
O O 0.0106 0.0060 'International Tables Vol C Tables 4.2.6.8 and 6.1.1.4'

loop_
_geom_angle_atom_site_label_1
_geom_angle_atom_site_label_2
_geom_angle_atom_site_label_3
_geom_angle
C10 O3 C11 112.91(11)
C1 N1 C2 127.03(13)
C1 N1 H1n 118.0(12)
C2 N1 H1n 114.9(12)
C2 N2 C3 121.70(12)
C2 N2 C10 117.89(12)
C3 N2 C10 120.40(11)
O1 C1 N1 120.75(13)
O1 C1 C8 124.49(13)
N1 C1 C8 114.76(12)
O2 C2 N2 122.40(13)
O2 C2 N1 120.88(13)
N2 C2 N1 116.72(12)
C8 C3 C4 118.68(13)
C8 C3 N2 120.03(13)
C4 C3 N2 121.29(13)
C5 C4 C3 119.85(13)
C5 C4 H4 120.1
C3 C4 H4 120.1
C4 C5 C6 122.38(14)
C4 C5 H5 118.8
C6 C5 H5 118.8
C7 C6 C5 117.47(14)
C7 C6 C9 121.41(14)
C5 C6 C9 121.12(14)
C6 C7 C8 121.24(14)
C6 C7 H7 119.4
C8 C7 H7 119.4
C3 C8 C7 120.38(13)
C3 C8 C1 119.59(13)
C7 C8 C1 120.04(13)
C6 C9 H9A 109.5
C6 C9 H9B 109.5
H9A C9 H9B 109.5
C6 C9 H9C 109.5
H9A C9 H9C 109.5
H9B C9 H9C 109.5
O3 C10 N2 112.40(11)
O3 C10 H10A 109.1
N2 C10 H10A 109.1
O3 C10 H10B 109.1
N2 C10 H10B 109.1
H10A C10 H10B 107.9
O3 C11 C12 109.88(12)
O3 C11 H11A 109.7
C12 C11 H11A 109.7
O3 C11 H11B 109.7
C12 C11 H11B 109.7
H11A C11 H11B 108.2
C14 C12 C13 125.52(14)
C14 C12 C11 118.48(14)
C13 C12 C11 115.78(13)
C12 C13 H13A 109.5
C12 C13 H13B 109.5
H13A C13 H13B 109.5
C12 C13 H13C 109.5
H13A C13 H13C 109.5
H13B C13 H13C 109.5
C12 C14 C15 127.40(15)
C12 C14 H14 116.3
C15 C14 H14 116.3
C20 C15 C16 118.26(16)
C20 C15 C14 122.97(16)
C16 C15 C14 118.75(17)
C17 C16 C15 120.9(2)
C17 C16 H16 119.5
C15 C16 H16 119.5
C18 C17 C16 119.9(2)
C18 C17 H17 120.0
C16 C17 H17 120.0
C17 C18 C19 120.27(18)
C17 C18 H18 119.9
C19 C18 H18 119.9
C18 C19 C20 119.8(2)
C18 C19 H19 120.1
C20 C19 H19 120.1
C15 C20 C19 120.78(18)
C15 C20 H20 119.6
C19 C20 H20 119.6

loop_
_geom_bond_atom_site_label_1
_geom_bond_atom_site_label_2
_geom_bond_distance
O1 C1 1.2257(18)
O2 C2 1.2311(17)
O3 C10 1.4130(17)
O3 C11 1.4409(18)
N1 C1 1.3780(19)
N1 C2 1.3773(19)
N1 H1n 0.93(2)
N2 C2 1.3749(18)
N2 C3 1.4081(18)
N2 C10 1.4659(18)
C1 C8 1.468(2)
C3 C8 1.398(2)
C3 C4 1.400(2)
C4 C5 1.379(2)
C4 H4 0.9500
C5 C6 1.400(2)
C5 H5 0.9500
C6 C7 1.386(2)
C6 C9 1.509(2)
C7 C8 1.399(2)
C7 H7 0.9500
C9 H9A 0.9800
C9 H9B 0.9800
C9 H9C 0.9800
C10 H10A 0.9900
C10 H10B 0.9900
C11 C12 1.503(2)
C11 H11A 0.9900
C11 H11B 0.9900
C12 C14 1.335(2)
C12 C13 1.504(2)
C13 H13A 0.9800
C13 H13B 0.9800
C13 H13C 0.9800
C14 C15 1.479(2)
C14 H14 0.9500
C15 C20 1.393(3)
C15 C16 1.397(3)
C16 C17 1.388(3)
C16 H16 0.9500
C17 C18 1.379(3)
C17 H17 0.9500
C18 C19 1.382(3)
C18 H18 0.9500
C19 C20 1.395(3)
C19 H19 0.9500
C20 H20 0.9500

loop_
_geom_hbond_atom_site_label_D
_geom_hbond_atom_site_label_H
_geom_hbond_atom_site_label_A
_geom_hbond_site_symmetry_A
_geom_hbond_distance_DH
_geom_hbond_distance_HA
_geom_hbond_distance_DA
_geom_hbond_angle_DHA
N1 H1n O2 3_666 0.93(2) 1.89(2) 2.8180(16) 172.9(17)
C10 H10B O1 2_655 0.99 2.49 3.3001(18) 139
C11 H11B O3 4_576 0.99 2.56 3.4462(18) 150
C14 H14 Cg3 3_766 0.95 2.85 3.5574(18) 132
C18 H18 Cg2 3_766 0.95 2.91 3.680(2) 139

loop_
_geom_torsion_atom_site_label_1
_geom_torsion_atom_site_label_2
_geom_torsion_atom_site_label_3
_geom_torsion_atom_site_label_4
_geom_torsion
C2 N1 C1 O1 179.94(14)
C2 N1 C1 C8 0.7(2)
C3 N2 C2 O2 175.15(13)
C10 N2 C2 O2 -3.8(2)
C3 N2 C2 N1 -4.7(2)
C10 N2 C2 N1 176.31(12)
C1 N1 C2 O2 -177.56(14)
C1 N1 C2 N2 2.3(2)
C2 N2 C3 C8 4.1(2)
C10 N2 C3 C8 -176.95(12)
C2 N2 C3 C4 -176.01(13)
C10 N2 C3 C4 2.9(2)
C8 C3 C4 C5 -0.3(2)
N2 C3 C4 C5 179.85(13)
C3 C4 C5 C6 0.1(2)
C4 C5 C6 C7 0.7(2)
C4 C5 C6 C9 -178.65(14)
C5 C6 C7 C8 -1.5(2)
C9 C6 C7 C8 177.92(14)
C4 C3 C8 C7 -0.4(2)
N2 C3 C8 C7 179.44(13)
C4 C3 C8 C1 179.28(13)
N2 C3 C8 C1 -0.8(2)
C6 C7 C8 C3 1.3(2)
C6 C7 C8 C1 -178.37(13)
O1 C1 C8 C3 179.38(14)
N1 C1 C8 C3 -1.44(19)
O1 C1 C8 C7 -0.9(2)
N1 C1 C8 C7 178.28(13)
C11 O3 C10 N2 -62.48(15)
C2 N2 C10 O3 111.14(14)
C3 N2 C10 O3 -67.84(16)
C10 O3 C11 C12 -172.58(12)
O3 C11 C12 C14 -128.83(15)
O3 C11 C12 C13 56.34(17)
C13 C12 C14 C15 0.0(3)
C11 C12 C14 C15 -174.30(15)
C12 C14 C15 C20 -48.4(3)
C12 C14 C15 C16 133.26(19)
C20 C15 C16 C17 1.9(3)
C14 C15 C16 C17 -179.73(17)
C15 C16 C17 C18 -1.0(3)
C16 C17 C18 C19 0.0(3)
C17 C18 C19 C20 0.3(3)
C16 C15 C20 C19 -1.6(3)
C14 C15 C20 C19 -179.96(16)
C18 C19 C20 C15 0.6(3)

loop_
_cod_related_entry_id
_cod_related_entry_database
_cod_related_entry_code
1 ChemSpider 30657772
